data_7203874
loop_
_publ_author_name
'Aitken, R. Alan'
'Karodia, Nazira'
'Lightfoot, Philip'

_publ_section_title
;
 The solid state conformation of oxo stabilised ylides: X-ray
 structures of four new polyoxo phosphorus ylides
;
_journal_issue 2
_journal_name_full 'Journal of the Chemical Society, Perkin Transactions 2'
_journal_page_first 333
_journal_paper_doi 10.1039/a905747a
_journal_year 2000
_chemical_formula_sum 'C35.5 H26 Cl O4 P'
_chemical_formula_weight 583.02
_space_group_IT_number 2
_symmetry_cell_setting triclinic
_symmetry_Int_Tables_number 2
_symmetry_space_group_name_Hall '-P 1'
_symmetry_space_group_name_H-M 'P -1'
_audit_creation_date 'Tue Nov  9 13:49:00 1999'
_audit_creation_method 'from TEXRAY.INF file'
_cell_angle_alpha 101.15(1)
_cell_angle_beta 115.38(1)
_cell_angle_gamma 91.95(1)
_cell_formula_units_Z 2
_cell_length_a 11.681(2)
_cell_length_b 14.540(2)
_cell_length_c 10.415(2)
_cell_measurement_reflns_used 25
_cell_measurement_temperature 293.2
_cell_measurement_theta_max 30.0
_cell_measurement_theta_min 28.7
_cell_volume 1554.3(5)
_computing_cell_refinement 'MSC/AFC Diffractometer Control'
_computing_data_collection 'MSC/AFC Diffractometer Control'
_computing_data_reduction teXsan
_computing_publication_material teXsan
_computing_structure_refinement teXsan
_diffrn_ambient_temperature 293.2
_diffrn_measurement_device AFC7S
_diffrn_measurement_method 'omega/2-theta scans'
_diffrn_orient_matrix_UB_11 0.03500
_diffrn_orient_matrix_UB_12 -0.02750
_diffrn_orient_matrix_UB_13 0.08807
_diffrn_orient_matrix_UB_21 0.08892
_diffrn_orient_matrix_UB_22 0.01946
_diffrn_orient_matrix_UB_23 0.01603
_diffrn_orient_matrix_UB_31 0.00198
_diffrn_orient_matrix_UB_32 0.06217
_diffrn_orient_matrix_UB_33 0.06255
_diffrn_radiation_monochromator graphite
_diffrn_radiation_source 'X-ray tube'
_diffrn_radiation_type MoKalpha
_diffrn_radiation_wavelength 0.7107
_diffrn_reflns_av_R_equivalents 1.83
_diffrn_reflns_limit_h_max 13
_diffrn_reflns_limit_h_min 0
_diffrn_reflns_limit_k_max 17
_diffrn_reflns_limit_k_min -17
_diffrn_reflns_limit_l_max 11
_diffrn_reflns_limit_l_min -12
_diffrn_reflns_number 5758
_diffrn_reflns_theta_max 25.01
_diffrn_standards_decay_% -1.08
_diffrn_standards_interval_count 150
_diffrn_standards_number 3
_exptl_absorpt_coefficient_mu 0.211
_exptl_absorpt_correction_type none
_exptl_crystal_colour colourless
_exptl_crystal_density_diffrn 1.246
_exptl_crystal_description block
_exptl_crystal_F_000 606.00
_exptl_crystal_size_max 0.300
_exptl_crystal_size_mid 0.250
_exptl_crystal_size_min 0.200
_refine_diff_density_max 1.47
_refine_diff_density_min -0.82
_refine_ls_extinction_method none
_refine_ls_goodness_of_fit_obs 7.958
_refine_ls_hydrogen_treatment noref
_refine_ls_matrix_type full
_refine_ls_number_parameters 383
_refine_ls_number_reflns 3569
_refine_ls_number_restraints 0
_refine_ls_R_factor_obs 0.1156
_refine_ls_shift/esd_max 0.8177
_refine_ls_structure_factor_coef F
_refine_ls_weighting_scheme sigma
_refine_ls_wR_factor_obs 0.1556
_reflns_number_observed 3569
_reflns_number_total 5464
_reflns_observed_criterion 3.00
_cod_data_source_file a905747a.txt
_cod_data_source_block Aitken_No.8
_cod_depositor_comments
;
The following automatic conversions were performed:

'_atom_site_thermal_displace_type' tag value 'Uij' was replaced with
'Uani' value 70 times.

Automatic conversion script
Id: cif_fix_values 1646 2011-03-28 12:23:43Z adriana 
;
_cod_original_cell_volume 1554.5(6)
_cod_original_sg_symbol_H-M 'P -1       '
_cod_original_formula_sum 'C35.50 H26 Cl O4 P '
_cod_database_code 7203874

loop_
_symmetry_equiv_pos_as_xyz
'   +x,   +y,   +z'
'   -x,   -y,   -z'

loop_
_atom_site_aniso_label
_atom_site_aniso_U_11
_atom_site_aniso_U_22
_atom_site_aniso_U_33
_atom_site_aniso_U_12
_atom_site_aniso_U_13
_atom_site_aniso_U_23
Cl(1) 0.105(2) 0.076(2) 0.130(2) -0.008(1) 0.069(2) 0.009(2)
Cl(2) 0.306(6) 0.166(4) 0.226(5) -0.114(4) -0.161(4) 0.123(3)
P(1) 0.0379(5) 0.0409(5) 0.0356(5) 0.0051(4) 0.0168(4) 0.0077(4)
O(1) 0.047(1) 0.070(2) 0.056(2) 0.011(1) 0.017(1) 0.027(1)
O(2) 0.086(2) 0.071(2) 0.068(2) 0.002(2) 0.047(2) -0.012(1)
O(3) 0.059(2) 0.092(2) 0.050(1) 0.006(1) 0.032(1) 0.034(1)
O(4) 0.078(2) 0.058(2) 0.071(2) 0.016(1) 0.039(2) 0.008(1)
C(1) 0.036(2) 0.053(2) 0.037(2) 0.004(1) 0.018(1) 0.009(1)
C(2) 0.039(2) 0.047(2) 0.051(2) 0.002(2) 0.022(1) 0.007(2)
C(3) 0.043(2) 0.058(2) 0.053(2) 0.012(2) 0.030(2) 0.015(1)
C(4) 0.049(2) 0.053(2) 0.035(2) 0.002(2) 0.014(2) 0.005(1)
C(5) 0.049(2) 0.051(2) 0.057(2) 0.005(2) 0.024(1) 0.028(2)
C(6) 0.038(2) 0.052(2) 0.054(2) 0.014(1) 0.018(2) 0.016(2)
C(7) 0.063(2) 0.053(2) 0.059(2) 0.000(2) 0.028(2) 0.012(2)
C(8) 0.064(3) 0.062(3) 0.087(3) -0.010(2) 0.026(2) -0.001(2)
C(9) 0.074(3) 0.071(3) 0.113(3) 0.000(2) 0.045(3) 0.032(2)
C(10) 0.087(3) 0.077(3) 0.110(3) 0.017(2) 0.065(2) 0.050(2)
C(11) 0.072(3) 0.072(3) 0.073(3) 0.019(2) 0.049(2) 0.034(2)
C(12) 0.051(2) 0.055(2) 0.071(2) -0.003(2) 0.011(2) 0.033(2)
C(13) 0.081(3) 0.082(3) 0.066(3) -0.016(3) 0.013(2) 0.021(2)
C(14) 0.146(5) 0.127(5) 0.059(3) -0.070(4) -0.026(3) 0.028(3)
C(15) 0.075(4) 0.200(6) 0.202(6) -0.053(4) -0.060(4) 0.169(4)
C(16) 0.075(4) 0.160(7) 0.243(7) -0.014(4) -0.076(4) 0.104(5)
C(17) 0.055(3) 0.083(3) 0.157(5) 0.027(2) 0.022(3) 0.057(3)
C(18) 0.036(1) 0.042(2) 0.053(2) 0.002(1) 0.019(1) 0.013(1)
C(19) 0.048(2) 0.058(2) 0.052(2) 0.006(2) 0.020(2) 0.008(2)
C(20) 0.048(2) 0.066(3) 0.064(3) -0.006(2) 0.004(2) 0.015(2)
C(21) 0.040(2) 0.091(3) 0.091(3) 0.012(2) 0.023(2) 0.029(2)
C(22) 0.049(2) 0.098(4) 0.086(3) 0.025(2) 0.038(2) 0.020(2)
C(23) 0.050(2) 0.055(2) 0.063(2) 0.011(2) 0.028(2) 0.007(2)
C(24) 0.048(2) 0.053(2) 0.034(1) 0.017(2) 0.012(2) 0.004(1)
C(25) 0.128(4) 0.079(3) 0.057(2) 0.012(3) 0.064(2) 0.024(2)
C(26) 0.145(5) 0.114(4) 0.049(2) 0.038(3) 0.055(3) 0.026(2)
C(27) 0.082(3) 0.117(4) 0.038(2) 0.040(3) 0.008(2) -0.007(2)
C(28) 0.071(3) 0.095(4) 0.055(2) -0.008(3) 0.020(2) -0.027(2)
C(29) 0.057(2) 0.067(2) 0.051(2) -0.012(2) 0.026(2) -0.008(2)
C(30) 0.040(2) 0.043(2) 0.056(2) 0.009(2) -0.001(2) 0.007(2)
C(31) 0.156(4) 0.052(2) 0.067(3) 0.011(3) 0.060(3) 0.026(2)
C(32) 0.176(6) 0.052(2) 0.079(4) 0.002(3) 0.032(3) 0.021(3)
C(33) 0.061(3) 0.053(3) 0.139(5) 0.007(2) 0.001(3) 0.019(3)
C(34) 0.053(2) 0.069(2) 0.124(4) -0.001(2) 0.032(3) -0.034(3)
C(35) 0.065(2) 0.071(2) 0.097(3) 0.004(2) 0.056(2) -0.004(2)

loop_
_atom_site_label
_atom_site_fract_x
_atom_site_fract_y
_atom_site_fract_z
_atom_site_U_iso_or_equiv
_atom_site_thermal_displace_type
_atom_site_calc_flag
_atom_site_calc_attached_atom
Cl(1) 0.8147(3) 0.0692(2) 0.8487(3) 0.1006(10) Uani ? ?
Cl(2) 0.5883(5) -0.0264(3) 0.6541(5) 0.326(2) Uani ? ?
P(1) 0.83099(9) 0.20532(7) 0.32854(10) 0.0382(2) Uani ? ?
O(1) 1.0969(2) 0.2114(2) 0.3805(3) 0.0576(8) Uani ? ?
O(2) 1.0888(3) 0.2184(2) 0.0817(3) 0.0749(10) Uani ? ?
O(3) 0.8919(2) 0.3509(2) 0.0695(3) 0.0615(8) Uani ? ?
O(4) 0.7240(3) 0.4148(2) 0.2295(3) 0.0683(9) Uani ? ?
C(1) 0.8991(3) 0.2569(2) 0.2345(3) 0.0417(9) Uani ? ?
C(2) 1.0304(3) 0.2457(2) 0.2780(4) 0.0457(10) Uani ? ?
C(3) 1.0969(3) 0.2750(3) 0.1870(4) 0.048(1) Uani ? ?
C(4) 0.8398(3) 0.3173(3) 0.1361(4) 0.048(1) Uani ? ?
C(5) 0.7183(3) 0.3588(3) 0.1243(4) 0.0499(10) Uani ? ?
C(6) 1.1841(3) 0.3669(3) 0.2474(4) 0.0484(10) Uani ? ?
C(7) 1.2258(4) 0.4157(3) 0.3922(4) 0.058(1) Uani ? ?
C(8) 1.3104(4) 0.4965(3) 0.4510(5) 0.077(1) Uani ? ?
C(9) 1.3503(4) 0.5318(3) 0.3599(6) 0.083(2) Uani ? ?
C(10) 1.3079(4) 0.4835(3) 0.2142(5) 0.079(1) Uani ? ?
C(11) 1.2256(4) 0.4011(3) 0.1587(4) 0.063(1) Uani ? ?
C(12) 0.6031(4) 0.3382(3) -0.0186(5) 0.063(1) Uani ? ?
C(13) 0.6014(4) 0.2756(3) -0.1397(5) 0.083(2) Uani ? ?
C(14) 0.4853(6) 0.2581(4) -0.2749(6) 0.138(2) Uani ? ?
C(15) 0.3752(6) 0.3080(6) -0.2685(8) 0.187(3) Uani ? ?
C(16) 0.3883(7) 0.3618(6) -0.1503(10) 0.205(3) Uani ? ?
C(17) 0.4947(4) 0.3795(3) -0.0261(6) 0.103(2) Uani ? ?
C(18) 0.6583(3) 0.2018(2) 0.2439(4) 0.0438(9) Uani ? ?
C(19) 0.5871(3) 0.1428(3) 0.1052(4) 0.054(1) Uani ? ?
C(20) 0.4557(4) 0.1400(3) 0.0348(5) 0.067(1) Uani ? ?
C(21) 0.3959(4) 0.1968(3) 0.1048(5) 0.075(1) Uani ? ?
C(22) 0.4658(4) 0.2549(3) 0.2384(5) 0.075(1) Uani ? ?
C(23) 0.5962(3) 0.2577(3) 0.3099(4) 0.056(1) Uani ? ?
C(24) 0.8944(3) 0.2741(3) 0.5155(4) 0.0482(9) Uani ? ?
C(25) 0.8628(5) 0.2476(3) 0.6183(4) 0.078(1) Uani ? ?
C(26) 0.9081(5) 0.3070(4) 0.7544(5) 0.097(2) Uani ? ?
C(27) 0.9794(5) 0.3924(4) 0.7875(5) 0.089(2) Uani ? ?
C(28) 1.0085(4) 0.4163(3) 0.6910(5) 0.083(2) Uani ? ?
C(29) 0.9661(4) 0.3589(3) 0.5540(4) 0.061(1) Uani ? ?
C(30) 0.8548(3) 0.0827(3) 0.3174(4) 0.055(1) Uani ? ?
C(31) 0.8174(5) 0.0301(3) 0.3930(5) 0.086(2) Uani ? ?
C(32) 0.8258(6) -0.0649(3) 0.3795(6) 0.110(2) Uani ? ?
C(33) 0.8656(5) -0.1114(3) 0.2875(7) 0.101(2) Uani ? ?
C(34) 0.9012(4) -0.0645(3) 0.2100(6) 0.093(1) Uani ? ?
C(35) 0.8953(4) 0.0357(3) 0.2243(5) 0.074(1) Uani ? ?
C(36) 0.7426(7) -0.0388(5) 0.7380(10) 0.098(3) Uani ? ?
H(1) 1.1943 0.3919 0.4514 0.0698 Uani ? ?
H(2) 1.3411 0.5276 0.5509 0.0922 Uani ? ?
H(3) 1.4070 0.5892 0.3969 0.1000 Uani ? ?
H(4) 1.3364 0.5081 0.1533 0.0951 Uani ? ?
H(5) 1.1976 0.3681 0.0601 0.0759 Uani ? ?
H(6) 0.6740 0.2456 -0.1333 0.1002 Uani ? ?
H(7) 0.4783 0.2179 -0.3622 0.1657 Uani ? ?
H(8) 0.2960 0.2989 -0.3536 0.2237 Uani ? ?
H(9) 0.3170 0.3916 -0.1510 0.2459 Uani ? ?
H(10) 0.4972 0.4204 0.0585 0.1234 Uani ? ?
H(11) 0.6292 0.1044 0.0591 0.0650 Uani ? ?
H(12) 0.4072 0.1002 -0.0595 0.0808 Uani ? ?
H(13) 0.3056 0.1947 0.0587 0.0901 Uani ? ?
H(14) 0.4238 0.2945 0.2833 0.0901 Uani ? ?
H(15) 0.6434 0.2978 0.4042 0.0670 Uani ? ?
H(16) 0.8109 0.1894 0.5951 0.0941 Uani ? ?
H(17) 0.8894 0.2885 0.8266 0.1164 Uani ? ?
H(18) 1.0073 0.4337 0.8809 0.1068 Uani ? ?
H(19) 1.0603 0.4747 0.7154 0.1002 Uani ? ?
H(20) 0.9875 0.3792 0.4846 0.0735 Uani ? ?
H(21) 0.7846 0.0608 0.4568 0.1035 Uani ? ?
H(22) 0.8025 -0.0975 0.4371 0.1326 Uani ? ?
H(23) 0.8687 -0.1775 0.2774 0.1216 Uani ? ?
H(24) 0.9308 -0.0976 0.1445 0.1114 Uani ? ?
H(25) 0.9202 0.0684 0.1676 0.0896 Uani ? ?
H(26) 0.7755 -0.0560 0.6689 0.1176 Uani ? ?
H(27) 0.7546 -0.0854 0.7935 0.1176 Uani ? ?

loop_
_atom_type_symbol
_atom_type_oxidation_number
_atom_type_number_in_cell
_atom_type_scat_dispersion_real
_atom_type_scat_dispersion_imag
_atom_type_scat_source
C 0 71 0.003 0.002 'International Tables'
H 0 52 0.000 0.000 'International Tables'
O 0 8 0.011 0.006 'International Tables'
P 0 2 0.102 0.094 'International Tables'
Cl 0 2 0.148 0.159 'International Tables'

loop_
_geom_angle_atom_site_label_1
_geom_angle_atom_site_label_2
_geom_angle_atom_site_label_3
_geom_angle
_geom_angle_site_symmetry_1
_geom_angle_site_symmetry_2
_geom_angle_site_symmetry_3
_geom_angle_publ_flag
C(1) P(1) C(18) 111.3(4) ? ? ? yes
C(1) P(1) C(24) 109.5(5) ? ? ? yes
C(1) P(1) C(30) 110.9(5) ? ? ? yes
C(18) P(1) C(24) 108.3(5) ? ? ? yes
C(18) P(1) C(30) 103.9(5) ? ? ? yes
C(24) P(1) C(30) 112.8(5) ? ? ? yes
P(1) C(1) C(2) 114.0(7) ? ? ? yes
P(1) C(1) C(4) 125.8(7) ? ? ? yes
C(2) C(1) C(4) 119.7(9) ? ? ? yes
O(1) C(2) C(1) 125.2(9) ? ? ? yes
O(1) C(2) C(3) 115.8(9) ? ? ? yes
C(1) C(2) C(3) 119.0(9) ? ? ? yes
O(2) C(3) C(2) 118.7(9) ? ? ? yes
O(2) C(3) C(6) 122.3(9) ? ? ? yes
C(2) C(3) C(6) 118.3(9) ? ? ? yes
O(3) C(4) C(1) 123.2(9) ? ? ? yes
O(3) C(4) C(5) 113.8(9) ? ? ? yes
C(1) C(4) C(5) 122.3(9) ? ? ? yes
O(4) C(5) C(4) 117.8(9) ? ? ? yes
O(4) C(5) C(12) 122(1) ? ? ? yes
C(4) C(5) C(12) 119.5(10) ? ? ? yes
C(3) C(6) C(7) 121.0(10) ? ? ? yes
C(3) C(6) C(11) 118.8(10) ? ? ? yes
C(7) C(6) C(11) 120(1) ? ? ? yes
C(6) C(7) C(8) 121(1) ? ? ? yes
C(7) C(8) C(9) 117(1) ? ? ? yes
C(8) C(9) C(10) 120(1) ? ? ? yes
C(9) C(10) C(11) 120(1) ? ? ? yes
C(6) C(11) C(10) 119(1) ? ? ? yes
C(5) C(12) C(13) 120(1) ? ? ? yes
C(5) C(12) C(17) 117(1) ? ? ? yes
C(13) C(12) C(17) 121(1) ? ? ? yes
C(12) C(13) C(14) 117(1) ? ? ? yes
C(13) C(14) C(15) 115(1) ? ? ? yes
C(14) C(15) C(16) 120(1) ? ? ? yes
C(15) C(16) C(17) 124(2) ? ? ? yes
C(12) C(17) C(16) 120(1) ? ? ? yes
P(1) C(18) C(19) 118.5(8) ? ? ? yes
P(1) C(18) C(23) 122.2(8) ? ? ? yes
C(19) C(18) C(23) 119.3(9) ? ? ? yes
C(18) C(19) C(20) 120(1) ? ? ? yes
C(19) C(20) C(21) 118(1) ? ? ? yes
C(20) C(21) C(22) 120(1) ? ? ? yes
C(21) C(22) C(23) 121(1) ? ? ? yes
C(18) C(23) C(22) 119(1) ? ? ? yes
P(1) C(24) C(25) 122.5(9) ? ? ? yes
P(1) C(24) C(29) 119.3(8) ? ? ? yes
C(25) C(24) C(29) 117.9(10) ? ? ? yes
C(24) C(25) C(26) 118(1) ? ? ? yes
C(25) C(26) C(27) 121(1) ? ? ? yes
C(26) C(27) C(28) 119(1) ? ? ? yes
C(27) C(28) C(29) 121(1) ? ? ? yes
C(24) C(29) C(28) 121(1) ? ? ? yes
P(1) C(30) C(31) 120.8(9) ? ? ? yes
P(1) C(30) C(35) 122.2(10) ? ? ? yes
C(31) C(30) C(35) 116(1) ? ? ? yes
C(30) C(31) C(32) 122(1) ? ? ? yes
C(31) C(32) C(33) 121(1) ? ? ? yes
C(32) C(33) C(34) 119(1) ? ? ? yes
C(33) C(34) C(35) 120(1) ? ? ? yes
C(30) C(35) C(34) 119(1) ? ? ? yes
Cl(1) C(36) Cl(2) 104(1) ? ? ? yes

loop_
_geom_bond_atom_site_label_1
_geom_bond_atom_site_label_2
_geom_bond_distance
_geom_bond_site_symmetry_1
_geom_bond_site_symmetry_2
_geom_bond_publ_flag
Cl(1) C(36) 1.70(2) ? ? yes
Cl(2) C(36) 1.67(2) ? ? yes
P(1) C(1) 1.751(9) ? ? yes
P(1) C(18) 1.817(9) ? ? yes
P(1) C(24) 1.817(10) ? ? yes
P(1) C(30) 1.80(1) ? ? yes
O(1) C(2) 1.23(1) ? ? yes
O(2) C(3) 1.20(1) ? ? yes
O(3) C(4) 1.25(1) ? ? yes
O(4) C(5) 1.21(1) ? ? yes
C(1) C(2) 1.43(1) ? ? yes
C(1) C(4) 1.44(1) ? ? yes
C(2) C(3) 1.56(1) ? ? yes
C(3) C(6) 1.50(1) ? ? yes
C(4) C(5) 1.53(1) ? ? yes
C(5) C(12) 1.48(1) ? ? yes
C(6) C(7) 1.40(1) ? ? yes
C(6) C(11) 1.37(1) ? ? yes
C(7) C(8) 1.36(1) ? ? yes
C(8) C(9) 1.39(2) ? ? yes
C(9) C(10) 1.40(2) ? ? yes
C(10) C(11) 1.37(2) ? ? yes
C(12) C(13) 1.40(2) ? ? yes
C(12) C(17) 1.40(2) ? ? yes
C(13) C(14) 1.44(2) ? ? yes
C(14) C(15) 1.52(3) ? ? yes
C(15) C(16) 1.27(4) ? ? yes
C(16) C(17) 1.33(2) ? ? yes
C(18) C(19) 1.40(1) ? ? yes
C(18) C(23) 1.38(1) ? ? yes
C(19) C(20) 1.38(1) ? ? yes
C(20) C(21) 1.39(2) ? ? yes
C(21) C(22) 1.36(2) ? ? yes
C(22) C(23) 1.37(1) ? ? yes
C(24) C(25) 1.38(1) ? ? yes
C(24) C(29) 1.35(1) ? ? yes
C(25) C(26) 1.37(2) ? ? yes
C(26) C(27) 1.37(2) ? ? yes
C(27) C(28) 1.29(2) ? ? yes
C(28) C(29) 1.37(1) ? ? yes
C(30) C(31) 1.38(2) ? ? yes
C(30) C(35) 1.34(1) ? ? yes
C(31) C(32) 1.37(2) ? ? yes
C(32) C(33) 1.32(2) ? ? yes
C(33) C(34) 1.33(2) ? ? yes
C(34) C(35) 1.44(2) ? ? yes
